data_4319262
loop_
_publ_author_name
'Dmitry V. Fomitchev'
'Booyong S. Lim'
'R. H. Holm'

_publ_contact_author
;
       R.H. Holm
       Department of Chemistry and Chemical Biology
       Harvard University
       Cambridge, MA 02138
       USA
;
_publ_contact_author_email holm@chemistry.harvard.edu
_publ_contact_author_fax '+1 (617) 496-9289'
_publ_contact_author_phone '+1 (617) 495-0853'
_publ_section_title
;
 Electron Distribution in the Nonclassical Bis(dithiolene) Electron
 Transfer Series [M(CO)2(S2C2Me2)2]0/1-/2- (M = Mo, W): Assessment by
 Structural, Spectroscopic, and Density Functional Theory Results
;
_journal_name_full 'Inorganic Chemistry'
_journal_page_first 645
_journal_page_last 654
_journal_paper_doi 10.1021/ic001046w
_journal_volume 40
_journal_year 2001
_chemical_formula_sum 'C28 H58 Mo N2 S6'
_chemical_formula_weight 711.06
_chemical_name_systematic
; 
 ? 
;
_space_group_IT_number 14
_symmetry_cell_setting monoclinic
_symmetry_space_group_name_Hall '-P 2ybc'
_symmetry_space_group_name_H-M 'P 1 21/c 1'
_atom_sites_solution_hydrogens geom
_atom_sites_solution_primary direct
_atom_sites_solution_secondary difmap
_audit_creation_method SHELXL-97
_cell_angle_alpha 90.00
_cell_angle_beta 103.5170(10)
_cell_angle_gamma 90.00
_cell_formula_units_Z 4
_cell_length_a 15.7148(8)
_cell_length_b 12.7621(7)
_cell_length_c 18.5212(10)
_cell_measurement_temperature 233(2)
_cell_volume 3611.6(3)
_computing_cell_refinement SMART
_computing_data_collection SMART
_computing_data_reduction SAINT
_computing_molecular_graphics SHELXTL
_computing_publication_material 'SHELXL-97 (Sheldrick, 1997)'
_computing_structure_refinement 'SHELXL-97 (Sheldrick, 1997)'
_computing_structure_solution 'SHELXS-97 (Sheldrick, 1990)'
_diffrn_ambient_temperature 293(2)
_diffrn_measured_fraction_theta_full 0.969
_diffrn_measured_fraction_theta_max 0.969
_diffrn_measurement_device_type 'Bruker SMART CCD area detector system'
_diffrn_measurement_method 'rotation around \o axis, 0.3 deg/frame'
_diffrn_radiation_monochromator graphite
_diffrn_radiation_source 'fine-focus sealed tube'
_diffrn_radiation_type MoK\a
_diffrn_radiation_wavelength 0.71073
_diffrn_reflns_av_R_equivalents 0.0672
_diffrn_reflns_av_sigmaI/netI 0.0648
_diffrn_reflns_limit_h_max 17
_diffrn_reflns_limit_h_min -20
_diffrn_reflns_limit_k_max 16
_diffrn_reflns_limit_k_min -16
_diffrn_reflns_limit_l_max 20
_diffrn_reflns_limit_l_min -24
_diffrn_reflns_number 22987
_diffrn_reflns_theta_full 28.28
_diffrn_reflns_theta_max 28.28
_diffrn_reflns_theta_min 1.33
_exptl_absorpt_coefficient_mu 0.730
_exptl_absorpt_correction_type empirical
_exptl_absorpt_process_details 'performed by SADABS'
_exptl_crystal_colour magenta
_exptl_crystal_density_diffrn 1.308
_exptl_crystal_density_method 'not measured'
_exptl_crystal_description plate
_exptl_crystal_F_000 1512
_exptl_crystal_size_max 0.360
_exptl_crystal_size_mid 0.060
_exptl_crystal_size_min 0.040
_refine_diff_density_max 1.153
_refine_diff_density_min -0.778
_refine_diff_density_rms 0.090
_refine_ls_extinction_method none
_refine_ls_goodness_of_fit_ref 1.009
_refine_ls_hydrogen_treatment mixed
_refine_ls_matrix_type full
_refine_ls_number_parameters 349
_refine_ls_number_reflns 8671
_refine_ls_number_restraints 0
_refine_ls_restrained_S_all 1.009
_refine_ls_R_factor_all 0.0906
_refine_ls_R_factor_gt 0.0546
_refine_ls_shift/su_max 0.051
_refine_ls_shift/su_mean 0.001
_refine_ls_structure_factor_coef Fsqd
_refine_ls_weighting_details 'calc w=1/[\s^2^(Fo^2^)+(0.0646P)^2^+3.9480P] where P=(Fo^2^+2Fc^2^)/3'
_refine_ls_weighting_scheme calc
_refine_ls_wR_factor_gt 0.1253
_refine_ls_wR_factor_ref 0.1444
_reflns_number_gt 5957
_reflns_number_total 8671
_reflns_threshold_expression >2sigma(I)
_cod_data_source_file ic001046w_5.cif
_cod_data_source_block '[Et4N]2[9]'
_cod_database_code 4319262

loop_
_symmetry_equiv_pos_as_xyz
'x, y, z'
'-x, y+1/2, -z+1/2'
'-x, -y, -z'
'x, -y-1/2, z-1/2'

loop_
_atom_site_label
_atom_site_type_symbol
_atom_site_fract_x
_atom_site_fract_y
_atom_site_fract_z
_atom_site_U_iso_or_equiv
_atom_site_adp_type
_atom_site_occupancy
_atom_site_symmetry_multiplicity
_atom_site_calc_flag
_atom_site_refinement_flags
_atom_site_disorder_assembly
_atom_site_disorder_group
Mo1 Mo 0.26919(2) 0.89016(3) 0.826240(19) 0.03279(11) Uani 1 1 d . . .
S1 S 0.16070(7) 0.91104(8) 0.89636(6) 0.0406(2) Uani 1 1 d . . .
S2 S 0.33053(7) 1.03164(9) 0.90620(7) 0.0476(3) Uani 1 1 d . . .
C1 C 0.2618(3) 1.0675(3) 0.9643(2) 0.0430(10) Uani 1 1 d . . .
C2 C 0.1873(3) 1.0155(4) 0.9595(2) 0.0425(10) Uani 1 1 d . . .
C3 C 0.2963(4) 1.1565(4) 1.0172(3) 0.0599(13) Uani 1 1 d . . .
H3A H 0.2656 1.1576 1.0564 0.111(3) Uiso 1 1 calc R . .
H3B H 0.2873 1.2218 0.9908 0.111(3) Uiso 1 1 calc R . .
H3C H 0.3576 1.1465 1.0380 0.111(3) Uiso 1 1 calc R . .
C4 C 0.1191(3) 1.0409(5) 1.0023(3) 0.0642(14) Uani 1 1 d . . .
H4A H 0.1435 1.0878 1.0423 0.111(3) Uiso 1 1 calc R . .
H4B H 0.1007 0.9775 1.0221 0.111(3) Uiso 1 1 calc R . .
H4C H 0.0696 1.0735 0.9698 0.111(3) Uiso 1 1 calc R . .
S3 S 0.32139(7) 0.99120(9) 0.73569(6) 0.0443(3) Uani 1 1 d . . .
S4 S 0.14897(7) 0.87315(9) 0.72020(6) 0.0423(3) Uani 1 1 d . . .
C5 C 0.2428(3) 0.9941(4) 0.6504(3) 0.0494(11) Uani 1 1 d . . .
C6 C 0.1687(3) 0.9401(4) 0.6431(2) 0.0480(11) Uani 1 1 d . . .
C7 C 0.2661(4) 1.0614(5) 0.5909(3) 0.0728(17) Uani 1 1 d . . .
H7A H 0.2161 1.0681 0.5500 0.111(3) Uiso 1 1 calc R . .
H7B H 0.3133 1.0294 0.5741 0.111(3) Uiso 1 1 calc R . .
H7C H 0.2839 1.1295 0.6109 0.111(3) Uiso 1 1 calc R . .
C8 C 0.0996(4) 0.9282(5) 0.5720(3) 0.0701(16) Uani 1 1 d . . .
H8A H 0.1102 0.9777 0.5361 0.111(3) Uiso 1 1 calc R . .
H8B H 0.0430 0.9410 0.5815 0.111(3) Uiso 1 1 calc R . .
H8C H 0.1016 0.8584 0.5532 0.111(3) Uiso 1 1 calc R . .
S5 S 0.41415(7) 0.82214(9) 0.86265(7) 0.0456(3) Uani 1 1 d . . .
S6 S 0.23938(8) 0.70636(9) 0.83783(8) 0.0513(3) Uani 1 1 d . . .
C9 C 0.4134(3) 0.6860(4) 0.8752(3) 0.0515(12) Uani 1 1 d . . .
C10 C 0.3366(3) 0.6353(4) 0.8640(3) 0.0516(12) Uani 1 1 d . . .
C11 C 0.5027(4) 0.6360(5) 0.9013(4) 0.0751(17) Uani 1 1 d . . .
H11A H 0.4971 0.5612 0.8975 0.111(3) Uiso 1 1 calc R . .
H11B H 0.5270 0.6551 0.9521 0.111(3) Uiso 1 1 calc R . .
H11C H 0.5405 0.6601 0.8709 0.111(3) Uiso 1 1 calc R . .
C12 C 0.3259(4) 0.5192(4) 0.8758(4) 0.0723(16) Uani 1 1 d . . .
H12A H 0.3823 0.4883 0.8953 0.111(3) Uiso 1 1 calc R . .
H12B H 0.2991 0.4868 0.8293 0.111(3) Uiso 1 1 calc R . .
H12C H 0.2896 0.5089 0.9103 0.111(3) Uiso 1 1 calc R . .
N1 N -0.0888(3) 0.7294(3) 0.7441(2) 0.0560(10) Uani 1 1 d . . .
C13 C -0.0871(3) 0.8199(4) 0.6924(3) 0.0571(13) Uani 1 1 d . . .
H13A H -0.0276 0.8283 0.6868 0.111(3) Uiso 1 1 calc R . .
H13B H -0.1023 0.8831 0.7156 0.111(3) Uiso 1 1 calc R . .
C14 C -0.1468(4) 0.8112(5) 0.6161(3) 0.0770(17) Uani 1 1 d . . .
H14A H -0.1438 0.8746 0.5889 0.111(3) Uiso 1 1 calc R . .
H14B H -0.2058 0.8002 0.6205 0.111(3) Uiso 1 1 calc R . .
H14C H -0.1288 0.7531 0.5902 0.111(3) Uiso 1 1 calc R . .
C15 C -0.0194(4) 0.7548(5) 0.8137(3) 0.0726(17) Uani 1 1 d . . .
H15A H 0.0366 0.7612 0.8006 0.111(3) Uiso 1 1 calc R . .
H15B H -0.0329 0.8222 0.8324 0.111(3) Uiso 1 1 calc R . .
C16 C -0.0112(5) 0.6751(7) 0.8744(4) 0.110(3) Uani 1 1 d . . .
H16A H 0.0351 0.6952 0.9157 0.111(3) Uiso 1 1 calc R . .
H16B H 0.0017 0.6078 0.8564 0.111(3) Uiso 1 1 calc R . .
H16C H -0.0652 0.6713 0.8900 0.111(3) Uiso 1 1 calc R . .
C17 C -0.0700(4) 0.6265(4) 0.7097(3) 0.0678(15) Uani 1 1 d . . .
H17A H -0.0743 0.5702 0.7438 0.111(3) Uiso 1 1 calc R . .
H17B H -0.1149 0.6151 0.6646 0.111(3) Uiso 1 1 calc R . .
C18 C 0.0181(4) 0.6198(5) 0.6909(4) 0.092(2) Uani 1 1 d . . .
H18A H 0.0234 0.5536 0.6678 0.111(3) Uiso 1 1 calc R . .
H18B H 0.0634 0.6261 0.7356 0.111(3) Uiso 1 1 calc R . .
H18C H 0.0236 0.6755 0.6575 0.111(3) Uiso 1 1 calc R . .
C19 C -0.1792(4) 0.7156(6) 0.7592(3) 0.0776(18) Uani 1 1 d . . .
H19A H -0.2203 0.6997 0.7127 0.111(3) Uiso 1 1 calc R . .
H19B H -0.1777 0.6557 0.7917 0.111(3) Uiso 1 1 calc R . .
C20 C -0.2125(5) 0.8080(8) 0.7935(4) 0.112(3) Uani 1 1 d . . .
H20A H -0.2705 0.7937 0.7992 0.111(3) Uiso 1 1 calc R . .
H20B H -0.2137 0.8681 0.7622 0.111(3) Uiso 1 1 calc R . .
H20C H -0.1746 0.8216 0.8413 0.111(3) Uiso 1 1 calc R . .
N2 N 0.3978(3) 0.6768(3) 0.6333(3) 0.0622(11) Uani 1 1 d . . .
C21 C 0.3210(3) 0.6896(5) 0.6692(3) 0.0650(15) Uani 1 1 d . . .
H21A H 0.3391 0.6676 0.7206 0.111(3) Uiso 1 1 calc R . .
H21B H 0.3060 0.7634 0.6689 0.111(3) Uiso 1 1 calc R . .
C22 C 0.2410(4) 0.6297(6) 0.6328(5) 0.102(3) Uani 1 1 d . . .
H22A H 0.1959 0.6420 0.6589 0.111(3) Uiso 1 1 calc R . .
H22B H 0.2545 0.5563 0.6339 0.111(3) Uiso 1 1 calc R . .
H22C H 0.2213 0.6523 0.5822 0.111(3) Uiso 1 1 calc R . .
C23 C 0.4699(4) 0.7424(5) 0.6832(4) 0.089(2) Uani 1 1 d . . .
H23A H 0.4460 0.8107 0.6903 0.111(3) Uiso 1 1 calc R . .
H23B H 0.4865 0.7089 0.7315 0.111(3) Uiso 1 1 calc R . .
C24 C 0.5496(6) 0.7575(7) 0.6549(7) 0.151(5) Uani 1 1 d . . .
H24A H 0.5893 0.8033 0.6877 0.111(3) Uiso 1 1 calc R . .
H24B H 0.5340 0.7880 0.6062 0.111(3) Uiso 1 1 calc R . .
H24C H 0.5774 0.6910 0.6524 0.111(3) Uiso 1 1 calc R . .
C25 C 0.4254(4) 0.5628(5) 0.6310(4) 0.0772(18) Uani 1 1 d . . .
H25A H 0.3821 0.5266 0.5933 0.111(3) Uiso 1 1 calc R . .
H25B H 0.4805 0.5603 0.6160 0.111(3) Uiso 1 1 calc R . .
C26 C 0.4360(5) 0.5048(5) 0.7037(4) 0.094(2) Uani 1 1 d . . .
H26A H 0.4584 0.4358 0.6989 0.111(3) Uiso 1 1 calc R . .
H26B H 0.3802 0.4995 0.7162 0.111(3) Uiso 1 1 calc R . .
H26C H 0.4761 0.5422 0.7421 0.111(3) Uiso 1 1 calc R . .
C27 C 0.3749(7) 0.7123(6) 0.5546(4) 0.117(3) Uani 1 1 d . . .
H27A H 0.3283 0.6684 0.5266 0.111(3) Uiso 1 1 calc R . .
H27B H 0.4254 0.7037 0.5335 0.111(3) Uiso 1 1 calc R . .
C28 C 0.3456(10) 0.8266(8) 0.5469(5) 0.204(7) Uani 1 1 d . . .
H28A H 0.3254 0.8437 0.4952 0.111(3) Uiso 1 1 calc R . .
H28B H 0.3939 0.8710 0.5689 0.111(3) Uiso 1 1 calc R . .
H28C H 0.2989 0.8368 0.5716 0.111(3) Uiso 1 1 calc R . .

loop_
_atom_site_aniso_label
_atom_site_aniso_U_11
_atom_site_aniso_U_22
_atom_site_aniso_U_33
_atom_site_aniso_U_23
_atom_site_aniso_U_13
_atom_site_aniso_U_12
Mo1 0.02985(17) 0.03562(18) 0.03078(18) -0.00586(15) 0.00281(12) -0.00124(14)
S1 0.0378(5) 0.0446(6) 0.0394(6) -0.0046(4) 0.0092(4) -0.0043(4)
S2 0.0467(6) 0.0490(6) 0.0480(7) -0.0176(5) 0.0129(5) -0.0151(5)
C1 0.057(3) 0.038(2) 0.033(2) -0.0058(18) 0.0059(19) 0.005(2)
C2 0.047(2) 0.048(2) 0.032(2) -0.0030(19) 0.0086(18) 0.006(2)
C3 0.077(4) 0.050(3) 0.047(3) -0.018(2) 0.002(2) 0.002(3)
C4 0.059(3) 0.082(4) 0.055(3) -0.011(3) 0.020(3) 0.011(3)
S3 0.0408(6) 0.0508(6) 0.0390(6) 0.0025(5) 0.0050(4) -0.0073(5)
S4 0.0362(5) 0.0513(6) 0.0350(5) -0.0032(5) -0.0006(4) -0.0068(4)
C5 0.055(3) 0.053(3) 0.038(2) 0.007(2) 0.006(2) 0.001(2)
C6 0.049(3) 0.055(3) 0.034(2) 0.004(2) -0.0028(19) 0.004(2)
C7 0.076(4) 0.085(4) 0.055(3) 0.029(3) 0.009(3) -0.012(3)
C8 0.068(4) 0.092(4) 0.039(3) 0.007(3) -0.010(2) -0.005(3)
S5 0.0379(6) 0.0471(6) 0.0504(7) 0.0017(5) 0.0075(5) 0.0024(5)
S6 0.0478(6) 0.0393(6) 0.0629(8) -0.0009(5) 0.0049(6) -0.0048(5)
C9 0.054(3) 0.049(3) 0.050(3) 0.001(2) 0.008(2) 0.015(2)
C10 0.064(3) 0.037(2) 0.052(3) -0.002(2) 0.011(2) 0.007(2)
C11 0.064(4) 0.076(4) 0.083(4) 0.009(3) 0.012(3) 0.025(3)
C12 0.094(4) 0.038(3) 0.088(4) 0.002(3) 0.026(4) 0.005(3)
N1 0.053(2) 0.057(2) 0.052(2) -0.002(2) 0.0000(19) -0.0212(19)
C13 0.054(3) 0.056(3) 0.058(3) -0.002(2) 0.006(2) -0.012(2)
C14 0.078(4) 0.079(4) 0.067(4) 0.003(3) 0.002(3) 0.000(3)
C15 0.067(4) 0.086(4) 0.053(3) -0.003(3) -0.010(3) -0.028(3)
C16 0.097(5) 0.145(7) 0.070(5) 0.031(5) -0.022(4) -0.032(5)
C17 0.070(4) 0.046(3) 0.076(4) -0.002(3) -0.006(3) -0.015(3)
C18 0.080(5) 0.069(4) 0.114(6) -0.022(4) -0.002(4) -0.002(3)
C19 0.061(3) 0.114(5) 0.056(3) -0.007(4) 0.011(3) -0.033(3)
C20 0.083(5) 0.189(9) 0.071(5) -0.021(5) 0.030(4) -0.013(5)
N2 0.078(3) 0.054(3) 0.058(3) -0.014(2) 0.024(2) -0.005(2)
C21 0.058(3) 0.076(4) 0.059(3) -0.020(3) 0.010(3) 0.005(3)
C22 0.062(4) 0.132(7) 0.108(6) -0.046(5) 0.014(4) 0.001(4)
C23 0.087(5) 0.077(4) 0.111(6) -0.029(4) 0.039(4) -0.028(4)
C24 0.122(7) 0.089(6) 0.273(15) -0.040(7) 0.107(9) -0.027(5)
C25 0.075(4) 0.057(3) 0.111(5) -0.028(4) 0.044(4) -0.004(3)
C26 0.090(5) 0.074(4) 0.123(6) 0.005(4) 0.032(4) 0.019(4)
C27 0.212(10) 0.091(5) 0.061(4) -0.016(4) 0.058(5) 0.006(6)
C28 0.43(2) 0.139(9) 0.065(6) 0.026(6) 0.092(9) 0.075(12)

loop_
_atom_type_symbol
_atom_type_description
_atom_type_scat_dispersion_real
_atom_type_scat_dispersion_imag
_atom_type_scat_source
C C 0.0033 0.0016 'International Tables Vol C Tables 4.2.6.8 and 6.1.1.4'
H H 0.0000 0.0000 'International Tables Vol C Tables 4.2.6.8 and 6.1.1.4'
N N 0.0061 0.0033 'International Tables Vol C Tables 4.2.6.8 and 6.1.1.4'
S S 0.1246 0.1234 'International Tables Vol C Tables 4.2.6.8 and 6.1.1.4'
Mo Mo -1.6832 0.6857 'International Tables Vol C Tables 4.2.6.8 and 6.1.1.4'

loop_
_geom_angle_atom_site_label_1
_geom_angle_atom_site_label_2
_geom_angle_atom_site_label_3
_geom_angle
_geom_angle_site_symmetry_1
_geom_angle_site_symmetry_3
_geom_angle_publ_flag
S5 Mo1 S1 130.06(4) . . yes
S5 Mo1 S2 83.08(4) . . yes
S1 Mo1 S2 79.31(4) . . yes
S5 Mo1 S4 135.85(4) . . yes
S1 Mo1 S4 85.95(4) . . yes
S2 Mo1 S4 134.65(4) . . yes
S5 Mo1 S3 86.18(4) . . yes
S1 Mo1 S3 136.25(4) . . yes
S2 Mo1 S3 82.72(4) . . yes
S4 Mo1 S3 79.00(4) . . yes
S5 Mo1 S6 79.24(4) . . yes
S1 Mo1 S6 83.22(4) . . yes
S2 Mo1 S6 137.58(5) . . yes
S4 Mo1 S6 81.51(4) . . yes
S3 Mo1 S6 133.49(5) . . yes
C2 S1 Mo1 110.94(15) . . yes
C1 S2 Mo1 111.11(16) . . yes
C2 C1 C3 126.3(4) . . yes
C2 C1 S2 119.2(3) . . yes
C3 C1 S2 114.5(4) . . yes
C1 C2 C4 125.5(4) . . yes
C1 C2 S1 119.4(3) . . yes
C4 C2 S1 115.1(4) . . yes
C5 S3 Mo1 110.73(17) . . yes
C6 S4 Mo1 111.58(16) . . yes
C6 C5 C7 125.2(4) . . yes
C6 C5 S3 119.5(4) . . yes
C7 C5 S3 115.3(4) . . yes
C5 C6 C8 125.2(5) . . yes
C5 C6 S4 119.1(3) . . yes
C8 C6 S4 115.7(4) . . yes
C9 S5 Mo1 111.29(17) . . yes
C10 S6 Mo1 110.77(17) . . yes
C10 C9 C11 125.4(5) . . yes
C10 C9 S5 119.4(4) . . yes
C11 C9 S5 115.2(4) . . yes
C9 C10 C12 125.1(5) . . yes
C9 C10 S6 119.3(4) . . yes
C12 C10 S6 115.5(4) . . yes
C13 N1 C15 105.1(4) . . yes
C13 N1 C17 111.2(4) . . yes
C15 N1 C17 111.7(4) . . yes
C13 N1 C19 111.2(4) . . yes
C15 N1 C19 112.7(4) . . yes
C17 N1 C19 105.0(4) . . yes
N1 C13 C14 116.1(4) . . yes
C16 C15 N1 114.3(5) . . yes
C18 C17 N1 115.2(4) . . yes
C20 C19 N1 115.0(5) . . yes
C27 N2 C21 111.2(5) . . yes
C27 N2 C25 105.6(5) . . yes
C21 N2 C25 112.2(4) . . yes
C27 N2 C23 113.6(6) . . yes
C21 N2 C23 103.2(4) . . yes
C25 N2 C23 111.3(5) . . yes
C22 C21 N2 114.8(5) . . yes
C24 C23 N2 115.2(7) . . yes
C26 C25 N2 114.6(5) . . yes
N2 C27 C28 112.4(6) . . yes

loop_
_geom_bond_atom_site_label_1
_geom_bond_atom_site_label_2
_geom_bond_distance
_geom_bond_site_symmetry_2
_geom_bond_publ_flag
Mo1 S5 2.3831(11) . yes
Mo1 S1 2.3874(11) . yes
Mo1 S2 2.3906(11) . yes
Mo1 S4 2.3956(11) . yes
Mo1 S3 2.4064(12) . yes
Mo1 S6 2.4114(12) . yes
S1 C2 1.759(4) . yes
S2 C1 1.754(5) . yes
C1 C2 1.330(6) . yes
C1 C3 1.515(6) . yes
C2 C4 1.510(6) . yes
S3 C5 1.764(5) . yes
S4 C6 1.754(5) . yes
C5 C6 1.331(7) . yes
C5 C7 1.508(7) . yes
C6 C8 1.505(6) . yes
S5 C9 1.754(5) . yes
S6 C10 1.745(5) . yes
C9 C10 1.342(7) . yes
C9 C11 1.514(7) . yes
C10 C12 1.512(7) . yes
N1 C13 1.505(6) . yes
N1 C15 1.515(6) . yes
N1 C17 1.519(7) . yes
N1 C19 1.521(7) . yes
C13 C14 1.507(8) . yes
C15 C16 1.500(9) . yes
C17 C18 1.506(9) . yes
C19 C20 1.491(10) . yes
N2 C27 1.488(8) . yes
N2 C21 1.517(7) . yes
N2 C25 1.522(7) . yes
N2 C23 1.533(7) . yes
C21 C22 1.490(8) . yes
C23 C24 1.480(9) . yes
C25 C26 1.511(9) . yes
C27 C28 1.526(11) . yes
